data_7233323
loop_
_publ_author_name
'Liu, Guocheng'
'Li, Yan'
'Lu, Zhenjie'
'Li, Xiaowu'
'Wang, Xiuli'
'Wang, Xiang'
'Chen, Xingxing'

_publ_section_title
;
 Versatile carboxylate-directed structures of ten 1D \\rightarrow 3D
 Ni(ii) coordination polymers: fluorescence behaviors and electrochemical
 activities
;
_journal_issue 35
_journal_name_full CrystEngComm
_journal_page_first 5344
_journal_paper_doi 10.1039/C9CE01060B
_journal_volume 21
_journal_year 2019
_chemical_formula_moiety 'C28 H25 N5 Ni O10'
_chemical_formula_sum 'C28 H25 N5 Ni O10'
_chemical_formula_weight 650.22
_space_group_crystal_system monoclinic
_space_group_IT_number 9
_space_group_name_Hall 'C -2yc'
_space_group_name_H-M_alt 'C 1 c 1'
_symmetry_space_group_name_Hall 'C -2yc'
_symmetry_space_group_name_H-M 'C 1 c 1'
_atom_sites_solution_hydrogens mixed
_audit_creation_method SHELXL-2014/7
_audit_update_record
;
2018-12-12 deposited with the CCDC.    2019-07-29 downloaded from the CCDC.
;
_cell_angle_alpha 90
_cell_angle_beta 104.509(2)
_cell_angle_gamma 90
_cell_formula_units_Z 4
_cell_length_a 17.7340(7)
_cell_length_b 11.1559(7)
_cell_length_c 14.5549(8)
_cell_measurement_reflns_used 2409
_cell_measurement_temperature 296(2)
_cell_measurement_theta_max 23.863
_cell_measurement_theta_min 2.373
_cell_volume 2787.7(3)
_computing_cell_refinement 'SAINT-plus (Bruker, 2007)'
_computing_data_collection 'APEX2 (Bruker, 2007)'
_computing_data_reduction 'SAINT-plus (Bruker, 2007)'
_computing_molecular_graphics SHELXTL
_computing_publication_material SHELXTL
_computing_structure_refinement 'SHELXL-2014/7 (Sheldrick, 2014)'
_computing_structure_solution 'SHELXTL (Sheldrick, 2008)'
_diffrn_ambient_temperature 296(2)
_diffrn_measured_fraction_theta_full 1.000
_diffrn_measured_fraction_theta_max 1.000
_diffrn_measurement_device_type 'Bruker APEXII CCD'
_diffrn_measurement_method '\f and \w scans'
_diffrn_radiation_type MoK\a
_diffrn_radiation_wavelength 0.71073
_diffrn_reflns_av_R_equivalents 0.0301
_diffrn_reflns_av_unetI/netI 0.0359
_diffrn_reflns_Laue_measured_fraction_full 1.000
_diffrn_reflns_Laue_measured_fraction_max 1.000
_diffrn_reflns_limit_h_max 19
_diffrn_reflns_limit_h_min -21
_diffrn_reflns_limit_k_max 13
_diffrn_reflns_limit_k_min -13
_diffrn_reflns_limit_l_max 17
_diffrn_reflns_limit_l_min -15
_diffrn_reflns_number 8565
_diffrn_reflns_point_group_measured_fraction_full 1.000
_diffrn_reflns_point_group_measured_fraction_max 1.000
_diffrn_reflns_theta_full 25.242
_diffrn_reflns_theta_max 26.022
_diffrn_reflns_theta_min 2.177
_exptl_absorpt_coefficient_mu 0.765
_exptl_absorpt_correction_T_max 0.921
_exptl_absorpt_correction_T_min 0.780
_exptl_absorpt_correction_type multi-scan
_exptl_absorpt_process_details '(SADABS; Sheldrick, 1996)'
_exptl_crystal_colour green
_exptl_crystal_density_diffrn 1.549
_exptl_crystal_description block
_exptl_crystal_F_000 1344
_exptl_crystal_size_max 0.230
_exptl_crystal_size_mid 0.170
_exptl_crystal_size_min 0.110
_refine_diff_density_max 0.378
_refine_diff_density_min -0.282
_refine_diff_density_rms 0.056
_refine_ls_abs_structure_details
;
 Refined as an inversion twin.
;
_refine_ls_abs_structure_Flack 0.47(3)
_refine_ls_extinction_method none
_refine_ls_goodness_of_fit_ref 1.031
_refine_ls_hydrogen_treatment constr
_refine_ls_matrix_type full
_refine_ls_number_parameters 398
_refine_ls_number_reflns 4229
_refine_ls_number_restraints 2
_refine_ls_restrained_S_all 1.031
_refine_ls_R_factor_all 0.0461
_refine_ls_R_factor_gt 0.0376
_refine_ls_shift/su_max 0.000
_refine_ls_shift/su_mean 0.000
_refine_ls_structure_factor_coef Fsqd
_refine_ls_weighting_details 'w=1/[\s^2^(Fo^2^)+(0.0395P)^2^+3.4646P] where P=(Fo^2^+2Fc^2^)/3'
_refine_ls_weighting_scheme calc
_refine_ls_wR_factor_gt 0.0838
_refine_ls_wR_factor_ref 0.0884
_reflns_Friedel_coverage 0.998
_reflns_Friedel_fraction_full 1.000
_reflns_Friedel_fraction_max 1.000
_reflns_number_gt 3708
_reflns_number_total 4229
_reflns_threshold_expression 'I > 2\s(I)'
_cod_data_source_file c9ce01060b2.cif
_cod_data_source_block Ni-2
_cod_depositor_comments 'Adding full bibliography for 7233319--7233328.cif.'
_cod_database_code 7233323
_shelx_shelxl_version_number 2014/7
_shelx_space_group_comment
;
The symmetry employed for this shelxl refinement is uniquely defined
by the following loop, which should always be used as a source of
symmetry information in preference to the above space-group names.
They are only intended as comments.
;
_shelx_estimated_absorpt_t_min 0.844
_shelx_estimated_absorpt_t_max 0.921

loop_
_space_group_symop_operation_xyz
'x, y, z'
'x, -y, z+1/2'
'x+1/2, y+1/2, z'
'x+1/2, -y+1/2, z+1/2'

loop_
_atom_site_label
_atom_site_type_symbol
_atom_site_fract_x
_atom_site_fract_y
_atom_site_fract_z
_atom_site_U_iso_or_equiv
_atom_site_adp_type
_atom_site_occupancy
_atom_site_site_symmetry_order
_atom_site_calc_flag
_atom_site_refinement_flags_posn
_atom_site_refinement_flags_adp
Ni1 Ni 0.57362(9) 0.99421(7) 0.85699(10) 0.02425(15) Uani 1 1 d . .
O1W O 0.6703(3) 1.0592(4) 0.9556(3) 0.0331(11) Uani 1 1 d . .
H1A H 0.6593 1.0081 0.9982 0.040 Uiso 1 1 d R U
H1B H 0.6825 1.1314 0.9829 0.040 Uiso 1 1 d R U
O2W O 0.4768(3) 0.9303(4) 0.7610(3) 0.0344(12) Uani 1 1 d . .
H2A H 0.4692 0.9739 0.7072 0.041 Uiso 1 1 d R U
H2B H 0.4895 0.8546 0.7486 0.041 Uiso 1 1 d R U
O1 O 0.7040(3) 0.7017(5) 0.5251(4) 0.0471(15) Uani 1 1 d . .
O2 O 0.9395(3) 0.7959(4) 0.1850(3) 0.0360(12) Uani 1 1 d . .
O3 O 0.5658(3) 0.8458(4) 0.9417(3) 0.0276(10) Uani 1 1 d . .
O4 O 0.6595(3) 0.8852(4) 1.0742(3) 0.0329(11) Uani 1 1 d . .
O5 O 0.4857(3) 0.8980(4) 1.1414(3) 0.0394(13) Uani 1 1 d . .
O6 O 0.5825(3) 0.8633(4) 1.2709(3) 0.0295(11) Uani 1 1 d . .
O7 O 0.5971(4) 0.5151(5) 0.8948(4) 0.0797(18) Uani 1 1 d . .
O8 O 0.6927(3) 0.6266(5) 0.9676(4) 0.0707(15) Uani 1 1 d . .
N1 N 0.6501(3) 0.8940(5) 0.7934(4) 0.0305(13) Uani 1 1 d . .
N2 N 0.8288(4) 0.6965(5) 0.6094(4) 0.0401(16) Uani 1 1 d . .
H2 H 0.8769 0.7086 0.6101 0.048 Uiso 1 1 calc R U
N3 N 0.8155(4) 0.7983(5) 0.0996(4) 0.0370(15) Uani 1 1 d . .
H3 H 0.7677 0.7854 0.0992 0.044 Uiso 1 1 calc R U
N4 N 0.9982(3) 0.5990(5) -0.0842(4) 0.0284(13) Uani 1 1 d . .
N5 N 0.6306(4) 0.5780(5) 0.9619(4) 0.0484(13) Uani 1 1 d . .
C1 C 0.6417(5) 0.7726(6) 0.7886(6) 0.0385(19) Uani 1 1 d . .
H1 H 0.6001 0.7378 0.8068 0.046 Uiso 1 1 calc R U
C2 C 0.6926(5) 0.7002(6) 0.7579(6) 0.0400(19) Uani 1 1 d . .
H2C H 0.6856 0.6175 0.7568 0.048 Uiso 1 1 calc R U
C3 C 0.7545(5) 0.7491(6) 0.7285(5) 0.0331(17) Uani 1 1 d . .
C4 C 0.7609(5) 0.8726(7) 0.7328(6) 0.042(2) Uani 1 1 d . .
H4 H 0.8016 0.9096 0.7140 0.051 Uiso 1 1 calc R U
C5 C 0.7095(5) 0.9403(6) 0.7637(5) 0.0375(18) Uani 1 1 d . .
H5 H 0.7155 1.0231 0.7644 0.045 Uiso 1 1 calc R U
C6 C 0.8095(4) 0.6645(7) 0.6955(6) 0.043(2) Uani 1 1 d . .
H6A H 0.8573 0.6590 0.7453 0.052 Uiso 1 1 calc R U
H6B H 0.7861 0.5853 0.6876 0.052 Uiso 1 1 calc R U
C7 C 0.7742(5) 0.7083(5) 0.5271(5) 0.0331(18) Uani 1 1 d . .
C8 C 0.7996(4) 0.7296(6) 0.4382(5) 0.0318(17) Uani 1 1 d . .
C9 C 0.7501(5) 0.6952(6) 0.3521(5) 0.0364(17) Uani 1 1 d . .
H9 H 0.7029 0.6579 0.3507 0.044 Uiso 1 1 calc R U
C10 C 0.7713(4) 0.7167(7) 0.2689(5) 0.0329(17) Uani 1 1 d . .
H10 H 0.7373 0.6958 0.2114 0.040 Uiso 1 1 calc R U
C11 C 0.8419(4) 0.7687(5) 0.2689(5) 0.0272(15) Uani 1 1 d . .
C12 C 0.8906(4) 0.8024(6) 0.3547(5) 0.0358(18) Uani 1 1 d . .
H12 H 0.9382 0.8377 0.3555 0.043 Uiso 1 1 calc R U
C13 C 0.8703(5) 0.7852(7) 0.4392(6) 0.0403(19) Uani 1 1 d . .
H13 H 0.9034 0.8102 0.4962 0.048 Uiso 1 1 calc R U
C14 C 0.8693(4) 0.7902(5) 0.1806(5) 0.0296(16) Uani 1 1 d . .
C15 C 0.8351(5) 0.8288(7) 0.0096(5) 0.044(2) Uani 1 1 d . .
H15A H 0.8565 0.9093 0.0150 0.053 Uiso 1 1 calc R U
H15B H 0.7874 0.8296 -0.0406 0.053 Uiso 1 1 calc R U
C16 C 0.8920(5) 0.7457(7) -0.0189(5) 0.0358(18) Uani 1 1 d . .
C17 C 0.9524(5) 0.7916(6) -0.0515(6) 0.041(2) Uani 1 1 d . .
H17 H 0.9588 0.8742 -0.0539 0.050 Uiso 1 1 calc R U
C18 C 1.0039(4) 0.7158(6) -0.0809(6) 0.0380(18) Uani 1 1 d . .
H18 H 1.0453 0.7506 -0.0996 0.046 Uiso 1 1 calc R U
C19 C 0.9385(5) 0.5530(6) -0.0546(5) 0.0344(17) Uani 1 1 d . .
H19 H 0.9316 0.4703 -0.0573 0.041 Uiso 1 1 calc R U
C20 C 0.8853(5) 0.6232(6) -0.0193(6) 0.043(2) Uani 1 1 d . .
H20 H 0.8464 0.5867 0.0032 0.052 Uiso 1 1 calc R U
C21 C 0.6052(4) 0.8238(5) 1.0240(5) 0.0255(15) Uani 1 1 d . .
C22 C 0.5853(4) 0.7107(5) 1.0712(5) 0.0263(15) Uani 1 1 d . .
C23 C 0.5565(4) 0.7180(5) 1.1499(5) 0.0279(15) Uani 1 1 d . .
C24 C 0.5363(4) 0.6126(6) 1.1934(5) 0.0435(19) Uani 1 1 d . .
H24 H 0.5159 0.6186 1.2462 0.052 Uiso 1 1 calc R U
C25 C 0.5469(5) 0.5031(5) 1.1579(6) 0.049(2) Uani 1 1 d . .
H25 H 0.5331 0.4348 1.1864 0.058 Uiso 1 1 calc R U
C26 C 0.5763(7) 0.4917(5) 1.0841(6) 0.051(3) Uani 1 1 d . .
H26 H 0.5844 0.4163 1.0611 0.062 Uiso 1 1 calc R U
C27 C 0.5955(4) 0.5969(6) 1.0402(5) 0.0399(18) Uani 1 1 d . .
C28 C 0.5405(4) 0.8375(5) 1.1899(5) 0.0259(15) Uani 1 1 d . .

loop_
_atom_site_aniso_label
_atom_site_aniso_U_11
_atom_site_aniso_U_22
_atom_site_aniso_U_33
_atom_site_aniso_U_23
_atom_site_aniso_U_13
_atom_site_aniso_U_12
Ni1 0.0240(3) 0.0298(3) 0.0201(3) -0.0017(3) 0.00764(19) -0.0047(3)
O1W 0.030(3) 0.037(2) 0.031(3) 0.000(2) 0.006(2) -0.0116(19)
O2W 0.035(3) 0.034(2) 0.032(3) 0.0002(19) 0.003(2) -0.0086(19)
O1 0.037(4) 0.059(3) 0.049(4) 0.013(3) 0.017(3) 0.005(2)
O2 0.029(3) 0.051(3) 0.033(3) 0.010(2) 0.015(3) 0.007(2)
O3 0.030(3) 0.034(2) 0.020(3) 0.0046(17) 0.008(2) -0.0009(18)
O4 0.028(3) 0.036(2) 0.034(3) -0.003(2) 0.007(2) -0.007(2)
O5 0.048(3) 0.034(2) 0.029(3) -0.0045(19) -0.005(3) 0.005(2)
O6 0.029(3) 0.035(2) 0.024(3) -0.0017(18) 0.004(2) 0.0024(18)
O7 0.121(5) 0.068(3) 0.049(3) -0.029(3) 0.020(3) -0.010(3)
O8 0.056(3) 0.097(4) 0.066(4) -0.017(3) 0.027(3) 0.001(3)
N1 0.026(3) 0.039(3) 0.027(3) 0.000(2) 0.009(3) 0.001(2)
N2 0.035(4) 0.064(4) 0.026(4) 0.001(3) 0.017(3) 0.012(3)
N3 0.030(4) 0.053(3) 0.031(4) 0.007(3) 0.012(3) 0.010(3)
N4 0.032(3) 0.028(3) 0.027(3) -0.001(2) 0.013(3) -0.006(2)
N5 0.060(4) 0.040(3) 0.045(3) -0.004(2) 0.013(3) 0.010(3)
C1 0.048(5) 0.026(3) 0.050(5) -0.012(3) 0.028(4) -0.009(3)
C2 0.045(5) 0.034(4) 0.045(5) -0.003(3) 0.020(4) 0.002(3)
C3 0.039(5) 0.038(4) 0.025(4) 0.005(3) 0.014(4) 0.007(3)
C4 0.043(5) 0.054(4) 0.039(5) 0.008(3) 0.027(4) 0.006(4)
C5 0.038(5) 0.034(4) 0.046(5) 0.004(3) 0.020(4) -0.003(3)
C6 0.037(5) 0.053(4) 0.039(5) 0.012(3) 0.012(4) 0.020(3)
C7 0.036(5) 0.029(3) 0.037(5) 0.005(3) 0.013(4) 0.016(3)
C8 0.032(5) 0.034(4) 0.034(4) 0.004(3) 0.017(4) 0.009(3)
C9 0.028(4) 0.046(4) 0.033(4) 0.002(3) 0.006(3) 0.004(3)
C10 0.028(4) 0.049(4) 0.023(4) 0.000(3) 0.008(3) -0.004(3)
C11 0.025(4) 0.033(3) 0.023(4) 0.004(3) 0.006(3) 0.011(3)
C12 0.027(4) 0.053(4) 0.032(5) 0.000(3) 0.016(4) -0.010(3)
C13 0.037(5) 0.049(5) 0.033(5) 0.000(3) 0.004(4) 0.006(3)
C14 0.032(4) 0.031(3) 0.028(4) 0.007(3) 0.013(3) 0.005(3)
C15 0.061(6) 0.052(4) 0.025(4) 0.006(3) 0.024(4) 0.018(4)
C16 0.040(5) 0.045(4) 0.024(4) 0.001(3) 0.010(4) 0.011(3)
C17 0.060(5) 0.027(3) 0.046(5) -0.008(3) 0.030(4) -0.010(3)
C18 0.036(4) 0.045(4) 0.039(4) -0.010(3) 0.021(4) -0.008(3)
C19 0.040(5) 0.033(3) 0.035(4) 0.005(3) 0.019(4) 0.004(3)
C20 0.034(5) 0.040(4) 0.061(6) 0.014(4) 0.022(4) 0.000(3)
C21 0.016(3) 0.029(3) 0.033(4) -0.006(3) 0.009(3) 0.009(2)
C22 0.027(4) 0.024(3) 0.024(3) 0.000(2) -0.001(3) 0.004(2)
C23 0.027(4) 0.023(3) 0.033(4) 0.005(2) 0.006(3) 0.000(2)
C24 0.051(4) 0.036(3) 0.042(4) 0.017(3) 0.009(4) -0.015(3)
C25 0.070(6) 0.023(3) 0.049(5) 0.005(3) 0.008(4) -0.010(3)
C26 0.077(6) 0.021(3) 0.053(7) -0.006(3) 0.010(7) -0.005(3)
C27 0.043(4) 0.042(4) 0.031(4) -0.013(3) 0.004(3) 0.003(3)
C28 0.039(4) 0.025(3) 0.021(4) -0.001(2) 0.020(3) -0.004(3)

loop_
_atom_type_symbol
_atom_type_description
_atom_type_scat_dispersion_real
_atom_type_scat_dispersion_imag
_atom_type_scat_source
C C 0.0033 0.0016 'International Tables Vol C Tables 4.2.6.8 and 6.1.1.4'
H H 0.0000 0.0000 'International Tables Vol C Tables 4.2.6.8 and 6.1.1.4'
N N 0.0061 0.0033 'International Tables Vol C Tables 4.2.6.8 and 6.1.1.4'
O O 0.0106 0.0060 'International Tables Vol C Tables 4.2.6.8 and 6.1.1.4'
Ni Ni 0.3393 1.1124 'International Tables Vol C Tables 4.2.6.8 and 6.1.1.4'

loop_
_geom_angle_atom_site_label_1
_geom_angle_atom_site_label_2
_geom_angle_atom_site_label_3
_geom_angle
_geom_angle_site_symmetry_1
_geom_angle_site_symmetry_3
O6 Ni1 O2W 91.87(18) 2_574 .
O6 Ni1 O1W 88.57(18) 2_574 .
O2W Ni1 O1W 179.0(2) . .
O6 Ni1 O3 178.3(2) 2_574 .
O2W Ni1 O3 87.61(19) . .
O1W Ni1 O3 91.97(19) . .
O6 Ni1 N4 88.4(2) 2_574 3_456
O2W Ni1 N4 87.8(2) . 3_456
O1W Ni1 N4 91.3(2) . 3_456
O3 Ni1 N4 93.2(2) . 3_456
O6 Ni1 N1 89.3(2) 2_574 .
O2W Ni1 N1 92.1(2) . .
O1W Ni1 N1 88.8(2) . .
O3 Ni1 N1 89.1(2) . .
N4 Ni1 N1 177.6(3) 3_456 .
Ni1 O1W H1A 88.3 . .
Ni1 O1W H1B 133.2 . .
H1A O1W H1B 109.4 . .
Ni1 O2W H2A 108.7 . .
Ni1 O2W H2B 104.7 . .
H2A O2W H2B 108.7 . .
C21 O3 Ni1 128.0(4) . .
C28 O6 Ni1 129.1(4) . 2_575
C5 N1 C1 116.8(6) . .
C5 N1 Ni1 125.0(4) . .
C1 N1 Ni1 118.0(5) . .
C7 N2 C6 122.0(7) . .
C7 N2 H2 119.0 . .
C6 N2 H2 119.0 . .
C14 N3 C15 122.0(6) . .
C14 N3 H3 119.0 . .
C15 N3 H3 119.0 . .
C18 N4 C19 115.5(6) . .
C18 N4 Ni1 121.0(5) . 3_544
C19 N4 Ni1 123.3(4) . 3_544
O8 N5 O7 124.0(6) . .
O8 N5 C27 116.4(6) . .
O7 N5 C27 119.6(6) . .
N1 C1 C2 122.1(7) . .
N1 C1 H1 118.9 . .
C2 C1 H1 118.9 . .
C1 C2 C3 120.4(7) . .
C1 C2 H2C 119.8 . .
C3 C2 H2C 119.8 . .
C2 C3 C4 116.2(6) . .
C2 C3 C6 118.3(7) . .
C4 C3 C6 125.6(7) . .
C5 C4 C3 121.3(7) . .
C5 C4 H4 119.3 . .
C3 C4 H4 119.3 . .
N1 C5 C4 123.0(7) . .
N1 C5 H5 118.5 . .
C4 C5 H5 118.5 . .
N2 C6 C3 115.9(6) . .
N2 C6 H6A 108.3 . .
C3 C6 H6A 108.3 . .
N2 C6 H6B 108.3 . .
C3 C6 H6B 108.3 . .
H6A C6 H6B 107.4 . .
O1 C7 N2 120.6(7) . .
O1 C7 C8 120.6(7) . .
N2 C7 C8 118.8(7) . .
C9 C8 C13 119.6(7) . .
C9 C8 C7 118.5(7) . .
C13 C8 C7 121.8(7) . .
C10 C9 C8 119.6(7) . .
C10 C9 H9 120.2 . .
C8 C9 H9 120.2 . .
C9 C10 C11 121.5(7) . .
C9 C10 H10 119.3 . .
C11 C10 H10 119.3 . .
C10 C11 C12 118.4(6) . .
C10 C11 C14 123.7(7) . .
C12 C11 C14 117.9(6) . .
C13 C12 C11 121.7(7) . .
C13 C12 H12 119.1 . .
C11 C12 H12 119.1 . .
C12 C13 C8 119.1(8) . .
C12 C13 H13 120.4 . .
C8 C13 H13 120.4 . .
O2 C14 N3 122.4(7) . .
O2 C14 C11 120.2(6) . .
N3 C14 C11 117.3(6) . .
N3 C15 C16 115.2(6) . .
N3 C15 H15A 108.5 . .
C16 C15 H15A 108.5 . .
N3 C15 H15B 108.5 . .
C16 C15 H15B 108.5 . .
H15A C15 H15B 107.5 . .
C20 C16 C17 116.3(7) . .
C20 C16 C15 123.5(7) . .
C17 C16 C15 120.1(7) . .
C16 C17 C18 120.6(7) . .
C16 C17 H17 119.7 . .
C18 C17 H17 119.7 . .
N4 C18 C17 124.6(7) . .
N4 C18 H18 117.7 . .
C17 C18 H18 117.7 . .
N4 C19 C20 123.7(6) . .
N4 C19 H19 118.2 . .
C20 C19 H19 118.2 . .
C16 C20 C19 119.2(7) . .
C16 C20 H20 120.4 . .
C19 C20 H20 120.4 . .
O3 C21 O4 127.9(6) . .
O3 C21 C22 117.3(6) . .
O4 C21 C22 114.9(6) . .
C23 C22 C27 115.9(7) . .
C23 C22 C21 120.5(6) . .
C27 C22 C21 123.6(7) . .
C22 C23 C24 120.8(7) . .
C22 C23 C28 121.3(6) . .
C24 C23 C28 117.8(7) . .
C25 C24 C23 120.0(8) . .
C25 C24 H24 120.0 . .
C23 C24 H24 120.0 . .
C26 C25 C24 121.4(7) . .
C26 C25 H25 119.3 . .
C24 C25 H25 119.3 . .
C25 C26 C27 118.5(6) . .
C25 C26 H26 120.7 . .
C27 C26 H26 120.7 . .
C22 C27 C26 123.4(7) . .
C22 C27 N5 120.8(7) . .
C26 C27 N5 115.7(6) . .
O5 C28 O6 126.8(6) . .
O5 C28 C23 117.1(6) . .
O6 C28 C23 116.0(6) . .

loop_
_geom_bond_atom_site_label_1
_geom_bond_atom_site_label_2
_geom_bond_distance
_geom_bond_site_symmetry_2
Ni1 O6 2.054(4) 2_574
Ni1 O2W 2.051(5) .
Ni1 O1W 2.072(4) .
Ni1 O3 2.090(4) .
Ni1 N4 2.112(6) 3_456
Ni1 N1 2.139(6) .
O1W H1A 0.9001 .
O1W H1B 0.8994 .
O2W H2A 0.9026 .
O2W H2B 0.9034 .
O1 C7 1.241(9) .
O2 C14 1.233(8) .
O3 C21 1.250(8) .
O4 C21 1.256(8) .
O5 C28 1.248(8) .
O6 C28 1.260(8) .
O7 N5 1.229(7) .
O8 N5 1.212(7) .
N1 C5 1.339(9) .
N1 C1 1.363(8) .
N2 C7 1.345(10) .
N2 C6 1.425(9) .
N2 H2 0.8600 .
N3 C14 1.321(9) .
N3 C15 1.475(8) .
N3 H3 0.8600 .
N4 C18 1.307(9) .
N4 C19 1.341(9) .
N5 C27 1.443(8) .
C1 C2 1.366(10) .
C1 H1 0.9300 .
C2 C3 1.387(10) .
C2 H2C 0.9300 .
C3 C4 1.383(10) .
C3 C6 1.520(10) .
C4 C5 1.343(10) .
C4 H4 0.9300 .
C5 H5 0.9300 .
C6 H6A 0.9700 .
C6 H6B 0.9700 .
C7 C8 1.491(10) .
C8 C9 1.392(10) .
C8 C13 1.396(11) .
C9 C10 1.376(11) .
C9 H9 0.9300 .
C10 C11 1.380(10) .
C10 H10 0.9300 .
C11 C12 1.381(10) .
C11 C14 1.502(10) .
C12 C13 1.378(11) .
C12 H12 0.9300 .
C13 H13 0.9300 .
C15 C16 1.503(10) .
C15 H15A 0.9700 .
C15 H15B 0.9700 .
C16 C20 1.372(10) .
C16 C17 1.374(11) .
C17 C18 1.389(10) .
C17 H17 0.9300 .
C18 H18 0.9300 .
C19 C20 1.418(10) .
C19 H19 0.9300 .
C20 H20 0.9300 .
C21 C22 1.521(9) .
C22 C23 1.369(7) .
C22 C27 1.375(9) .
C23 C24 1.423(9) .
C23 C28 1.509(9) .
C24 C25 1.357(10) .
C24 H24 0.9300 .
C25 C26 1.312(13) .
C25 H25 0.9300 .
C26 C27 1.418(10) .
C26 H26 0.9300 .

loop_
_geom_hbond_atom_site_label_D
_geom_hbond_atom_site_label_H
_geom_hbond_atom_site_label_A
_geom_hbond_distance_DH
_geom_hbond_distance_HA
_geom_hbond_distance_DA
_geom_hbond_angle_DHA
_geom_hbond_site_symmetry_A
N2 H2 O5 0.86 2.21 2.900(8) 137 4_564
N3 H3 O4 0.86 2.17 2.868(8) 138 1_554
O1W H1A O4 0.90 1.76 2.636(6) 164 .
O1W H1B O1 0.90 1.97 2.862(7) 172 2_575
O2W H2A O5 0.90 1.78 2.619(6) 153 2_574
O2W H2B O2 0.90 2.01 2.769(6) 140 4_465

loop_
_geom_torsion_atom_site_label_1
_geom_torsion_atom_site_label_2
_geom_torsion_atom_site_label_3
_geom_torsion_atom_site_label_4
_geom_torsion
_geom_torsion_site_symmetry_1
C5 N1 C1 C2 2.0(12) .
Ni1 N1 C1 C2 -173.4(6) .
N1 C1 C2 C3 -1.3(13) .
C1 C2 C3 C4 0.3(12) .
C1 C2 C3 C6 179.7(7) .
C2 C3 C4 C5 -0.2(12) .
C6 C3 C4 C5 -179.6(8) .
C1 N1 C5 C4 -2.0(12) .
Ni1 N1 C5 C4 173.2(6) .
C3 C4 C5 N1 1.1(13) .
C7 N2 C6 C3 -59.5(9) .
C2 C3 C6 N2 133.7(8) .
C4 C3 C6 N2 -47.0(11) .
C6 N2 C7 O1 6.3(10) .
C6 N2 C7 C8 -173.8(6) .
O1 C7 C8 C9 -25.4(9) .
N2 C7 C8 C9 154.7(6) .
O1 C7 C8 C13 153.1(7) .
N2 C7 C8 C13 -26.8(9) .
C13 C8 C9 C10 -0.2(9) .
C7 C8 C9 C10 178.4(6) .
C8 C9 C10 C11 1.9(10) .
C9 C10 C11 C12 -1.9(10) .
C9 C10 C11 C14 177.7(6) .
C10 C11 C12 C13 0.1(10) .
C14 C11 C12 C13 -179.5(7) .
C11 C12 C13 C8 1.5(11) .
C9 C8 C13 C12 -1.5(10) .
C7 C8 C13 C12 180.0(6) .
C15 N3 C14 O2 -7.2(10) .
C15 N3 C14 C11 175.0(5) .
C10 C11 C14 O2 -154.3(6) .
C12 C11 C14 O2 25.3(9) .
C10 C11 C14 N3 23.5(9) .
C12 C11 C14 N3 -156.9(6) .
C14 N3 C15 C16 58.0(10) .
N3 C15 C16 C20 48.5(11) .
N3 C15 C16 C17 -135.2(8) .
C20 C16 C17 C18 -1.4(12) .
C15 C16 C17 C18 -178.0(7) .
C19 N4 C18 C17 -1.4(11) .
Ni1 N4 C18 C17 173.8(6) 3_544
C16 C17 C18 N4 3.0(13) .
C18 N4 C19 C20 -1.6(11) .
Ni1 N4 C19 C20 -176.8(6) 3_544
C17 C16 C20 C19 -1.4(11) .
C15 C16 C20 C19 175.0(7) .
N4 C19 C20 C16 3.1(12) .
Ni1 O3 C21 O4 -1.0(10) .
Ni1 O3 C21 C22 177.7(4) .
O3 C21 C22 C23 -114.7(6) .
O4 C21 C22 C23 64.1(7) .
O3 C21 C22 C27 66.2(9) .
O4 C21 C22 C27 -114.9(7) .
C27 C22 C23 C24 -2.1(6) .
C21 C22 C23 C24 178.8(7) .
C27 C22 C23 C28 -178.4(7) .
C21 C22 C23 C28 2.5(6) .
C22 C23 C24 C25 1.2(10) .
C28 C23 C24 C25 177.6(7) .
C23 C24 C25 C26 0.6(13) .
C24 C25 C26 C27 -1.4(13) .
C23 C22 C27 C26 1.3(10) .
C21 C22 C27 C26 -179.6(7) .
C23 C22 C27 N5 -175.6(5) .
C21 C22 C27 N5 3.5(10) .
C25 C26 C27 C22 0.4(13) .
C25 C26 C27 N5 177.5(8) .
O8 N5 C27 C22 52.2(9) .
O7 N5 C27 C22 -127.9(7) .
O8 N5 C27 C26 -125.0(8) .
O7 N5 C27 C26 54.9(9) .
Ni1 O6 C28 O5 4.0(10) 2_575
Ni1 O6 C28 C23 -172.9(4) 2_575
C22 C23 C28 O5 68.7(8) .
C24 C23 C28 O5 -107.7(8) .
C22 C23 C28 O6 -114.0(6) .
C24 C23 C28 O6 69.6(8) .
